data_7107102
loop_
_publ_author_name
'Aaron Sattler'
'Gerard Parkin'

_publ_section_title
;
 Formation of a cationic alkylidene complex via formal hydride
 abstraction: synthesis and structural characterization of
 [W(PMe3)4(n\2-CHPMe2)H]X (X = Br, I)
;
_journal_name_full Chem.Commun.
_journal_page_first 12828
_journal_paper_doi 10.1039/c1cc15457e
_journal_volume 47
_journal_year 2011
_chemical_formula_sum 'C15 H44 Br P5 W'
_chemical_formula_weight 643.11
_chemical_name_systematic
;
?
;
_space_group_IT_number 84
_symmetry_cell_setting tetragonal
_symmetry_space_group_name_Hall '-P 4c'
_symmetry_space_group_name_H-M 'P 42/m'
_atom_sites_solution_hydrogens geom
_atom_sites_solution_primary direct
_atom_sites_solution_secondary difmap
_audit_creation_method SHELXL-97
_cell_angle_alpha 90.00
_cell_angle_beta 90.00
_cell_angle_gamma 90.00
_cell_formula_units_Z 4
_cell_length_a 13.476(3)
_cell_length_b 13.476(3)
_cell_length_c 14.118(4)
_cell_measurement_reflns_used 9978
_cell_measurement_temperature 125(2)
_cell_measurement_theta_max 32.41
_cell_measurement_theta_min 2.58
_cell_volume 2563.9(11)
_computing_cell_refinement 'Bruker SAINT'
_computing_data_collection 'Bruker APEX2'
_computing_data_reduction 'Bruker SAINT'
_computing_molecular_graphics 'Bruker SHELXTL'
_computing_publication_material 'Bruker SHELXTL'
_computing_structure_refinement 'SHELXL-97 (Sheldrick, 2008)'
_computing_structure_solution 'SHELXS-97 (Sheldrick, 2008)'
_diffrn_ambient_temperature 125(2)
_diffrn_measured_fraction_theta_full 1.000
_diffrn_measured_fraction_theta_max 1.000
_diffrn_measurement_device_type 'Bruker APEX-II CCD'
_diffrn_measurement_method '\f and \w scans'
_diffrn_radiation_monochromator graphite
_diffrn_radiation_source 'fine-focus sealed tube'
_diffrn_radiation_type MoK\a
_diffrn_radiation_wavelength 0.71073
_diffrn_reflns_av_R_equivalents 0.0428
_diffrn_reflns_av_sigmaI/netI 0.0217
_diffrn_reflns_limit_h_max 19
_diffrn_reflns_limit_h_min -19
_diffrn_reflns_limit_k_max 19
_diffrn_reflns_limit_k_min -19
_diffrn_reflns_limit_l_max 20
_diffrn_reflns_limit_l_min -20
_diffrn_reflns_number 44100
_diffrn_reflns_theta_full 31.76
_diffrn_reflns_theta_max 31.76
_diffrn_reflns_theta_min 1.51
_exptl_absorpt_coefficient_mu 6.373
_exptl_absorpt_correction_T_max 0.8318
_exptl_absorpt_correction_T_min 0.3219
_exptl_absorpt_correction_type empirical
_exptl_absorpt_process_details sadabs
_exptl_crystal_colour PURPLE
_exptl_crystal_density_diffrn 1.666
_exptl_crystal_density_method 'not measured'
_exptl_crystal_description NEEDLE
_exptl_crystal_F_000 1272
_exptl_crystal_size_max 0.23
_exptl_crystal_size_mid 0.05
_exptl_crystal_size_min 0.03
_refine_diff_density_max 1.748
_refine_diff_density_min -0.513
_refine_diff_density_rms 0.102
_refine_ls_extinction_method none
_refine_ls_goodness_of_fit_ref 1.042
_refine_ls_hydrogen_treatment mixed
_refine_ls_matrix_type full
_refine_ls_number_parameters 124
_refine_ls_number_reflns 4516
_refine_ls_number_restraints 0
_refine_ls_restrained_S_all 1.042
_refine_ls_R_factor_all 0.0261
_refine_ls_R_factor_gt 0.0188
_refine_ls_shift/su_max 0.002
_refine_ls_shift/su_mean 0.000
_refine_ls_structure_factor_coef Fsqd
_refine_ls_weighting_details 'calc w=1/[\s^2^(Fo^2^)+(0.0209P)^2^+0.8663P] where P=(Fo^2^+2Fc^2^)/3'
_refine_ls_weighting_scheme calc
_refine_ls_wR_factor_gt 0.0410
_refine_ls_wR_factor_ref 0.0433
_reflns_number_gt 3915
_reflns_number_total 4516
_reflns_threshold_expression >2sigma(I)
_cod_data_source_file c1cc15457e.txt
_cod_data_source_block wp5brs10
_cod_original_cell_volume 2563.8(11)
_cod_original_sg_symbol_H-M P4(2)/m
_cod_database_code 7107102

loop_
_symmetry_equiv_pos_as_xyz
'x, y, z'
'-x, -y, z'
'-y, x, z+1/2'
'y, -x, z+1/2'
'-x, -y, -z'
'x, y, -z'
'y, -x, -z-1/2'
'-y, x, -z-1/2'

loop_
_atom_site_label
_atom_site_type_symbol
_atom_site_fract_x
_atom_site_fract_y
_atom_site_fract_z
_atom_site_U_iso_or_equiv
_atom_site_adp_type
_atom_site_occupancy
_atom_site_symmetry_multiplicity
_atom_site_calc_flag
_atom_site_refinement_flags
W W 0.320056(7) 0.219066(7) 0.0000 0.01106(3) Uani 1 2 d S
H1 H 0.387(3) 0.110(3) 0.0000 0.032(10) Uiso 1 2 d S
Br Br 0.16089(2) 0.69741(2) 0.0000 0.02389(6) Uani 1 2 d S
P1 P 0.19563(5) 0.35151(5) 0.0000 0.01554(13) Uani 1 2 d S
P2 P 0.50144(5) 0.23655(5) 0.0000 0.01531(12) Uani 1 2 d S
P3 P 0.18573(5) 0.08726(5) 0.0000 0.01691(13) Uani 1 2 d S
P4 P 0.32074(4) 0.20343(4) 0.17680(3) 0.01582(9) Uani 1 1 d .
C11 C 0.3240(2) 0.3658(2) 0.0000 0.0199(5) Uani 1 2 d S
H2 H 0.367(3) 0.428(3) 0.0000 0.034(10) Uiso 1 2 d S
C12 C 0.13310(19) 0.41400(17) 0.09806(16) 0.0319(5) Uani 1 1 d .
H12A H 0.1323 0.4857 0.0865 0.048 Uiso 1 1 calc R
H12B H 0.1686 0.4003 0.1572 0.048 Uiso 1 1 calc R
H12C H 0.0648 0.3896 0.1031 0.048 Uiso 1 1 calc R
C21 C 0.5537(2) 0.3625(2) 0.0000 0.0290(7) Uani 1 2 d S
H21A H 0.6263 0.3586 0.0000 0.044 Uiso 1 2 calc SR
H21B H 0.5313 0.3980 0.0567 0.044 Uiso 0.50 1 calc PR
H21C H 0.5313 0.3980 -0.0567 0.044 Uiso 0.50 1 calc PR
C22 C 0.57516(15) 0.18076(17) 0.09542(15) 0.0252(4) Uani 1 1 d .
H22A H 0.6456 0.1956 0.0853 0.038 Uiso 1 1 calc R
H22B H 0.5654 0.1087 0.0955 0.038 Uiso 1 1 calc R
H22C H 0.5540 0.2081 0.1565 0.038 Uiso 1 1 calc R
C31 C 0.0609(2) 0.1341(3) 0.0000 0.0741(19) Uani 1 2 d S
H31A H 0.0141 0.0784 0.0000 0.111 Uiso 1 2 calc SR
H31B H 0.0502 0.1747 -0.0567 0.111 Uiso 0.50 1 calc PR
H31C H 0.0502 0.1747 0.0567 0.111 Uiso 0.50 1 calc PR
C32 C 0.1848(2) -0.00533(19) -0.09512(18) 0.0456(7) Uani 1 1 d .
H32A H 0.1313 -0.0532 -0.0838 0.068 Uiso 1 1 calc R
H32B H 0.2486 -0.0402 -0.0964 0.068 Uiso 1 1 calc R
H32C H 0.1740 0.0278 -0.1560 0.068 Uiso 1 1 calc R
C41 C 0.37776(16) 0.09487(15) 0.23310(14) 0.0235(4) Uani 1 1 d .
H41A H 0.3691 0.0991 0.3019 0.035 Uiso 1 1 calc R
H41B H 0.4487 0.0931 0.2180 0.035 Uiso 1 1 calc R
H41C H 0.3459 0.0343 0.2095 0.035 Uiso 1 1 calc R
C42 C 0.20244(15) 0.20596(17) 0.24236(15) 0.0255(4) Uani 1 1 d .
H42A H 0.2148 0.1914 0.3093 0.038 Uiso 1 1 calc R
H42B H 0.1574 0.1560 0.2161 0.038 Uiso 1 1 calc R
H42C H 0.1722 0.2718 0.2365 0.038 Uiso 1 1 calc R
C43 C 0.38214(16) 0.30611(16) 0.23883(14) 0.0257(4) Uani 1 1 d .
H43A H 0.3806 0.2938 0.3072 0.039 Uiso 1 1 calc R
H43B H 0.3474 0.3683 0.2248 0.039 Uiso 1 1 calc R
H43C H 0.4512 0.3111 0.2176 0.039 Uiso 1 1 calc R

loop_
_atom_site_aniso_label
_atom_site_aniso_U_11
_atom_site_aniso_U_22
_atom_site_aniso_U_33
_atom_site_aniso_U_23
_atom_site_aniso_U_13
_atom_site_aniso_U_12
W 0.01052(5) 0.01178(5) 0.01088(5) 0.000 0.000 0.00046(3)
Br 0.02331(14) 0.02892(15) 0.01943(13) 0.000 0.000 0.00070(11)
P1 0.0151(3) 0.0138(3) 0.0177(3) 0.000 0.000 0.0025(2)
P2 0.0120(3) 0.0162(3) 0.0178(3) 0.000 0.000 0.0003(2)
P3 0.0144(3) 0.0137(3) 0.0226(3) 0.000 0.000 -0.0014(2)
P4 0.0170(2) 0.0184(2) 0.0121(2) -0.00074(16) 0.00015(17) 0.00118(16)
C11 0.0181(13) 0.0158(12) 0.0258(14) 0.000 0.000 -0.0003(10)
C12 0.0385(13) 0.0295(12) 0.0279(11) 0.0007(9) 0.0104(10) 0.0152(9)
C21 0.0169(13) 0.0216(15) 0.049(2) 0.000 0.000 -0.0047(11)
C22 0.0163(9) 0.0356(12) 0.0239(10) 0.0035(8) -0.0045(7) 0.0027(8)
C31 0.0090(14) 0.0193(16) 0.194(6) 0.000 0.000 -0.0020(12)
C32 0.071(2) 0.0299(13) 0.0361(13) -0.0097(10) 0.0098(13) -0.0265(13)
C41 0.0281(10) 0.0249(10) 0.0176(9) 0.0032(7) -0.0020(8) 0.0028(8)
C42 0.0237(10) 0.0351(11) 0.0176(9) -0.0020(8) 0.0070(8) 0.0005(8)
C43 0.0286(11) 0.0270(10) 0.0215(9) -0.0078(8) -0.0009(8) -0.0017(8)

loop_
_atom_type_symbol
_atom_type_description
_atom_type_scat_dispersion_real
_atom_type_scat_dispersion_imag
_atom_type_scat_source
C C 0.0033 0.0016 'International Tables Vol C Tables 4.2.6.8 and 6.1.1.4'
H H 0.0000 0.0000 'International Tables Vol C Tables 4.2.6.8 and 6.1.1.4'
P P 0.1023 0.0942 'International Tables Vol C Tables 4.2.6.8 and 6.1.1.4'
Br Br -0.2901 2.4595 'International Tables Vol C Tables 4.2.6.8 and 6.1.1.4'
W W -0.8490 6.8722 'International Tables Vol C Tables 4.2.6.8 and 6.1.1.4'

loop_
_geom_angle_atom_site_label_1
_geom_angle_atom_site_label_2
_geom_angle_atom_site_label_3
_geom_angle
_geom_angle_site_symmetry_1
_geom_angle_site_symmetry_3
H1 W C11 146.9(11) . .
H1 W P1 168.4(11) . .
C11 W P1 44.76(8) . .
H1 W P2 63.9(11) . .
C11 W P2 82.95(8) . .
P1 W P2 127.71(2) . .
H1 W P4 85.78(5) . 6
C11 W P4 94.817(12) . 6
P1 W P4 93.660(11) . 6
P2 W P4 90.252(11) . 6
H1 W P4 85.78(5) . .
C11 W P4 94.818(12) . .
P1 W P4 93.661(11) . .
P2 W P4 90.251(11) . .
P4 W P4 170.34(2) 6 .
H1 W P3 77.1(11) . .
C11 W P3 136.00(8) . .
P1 W P3 91.24(2) . .
P2 W P3 141.05(2) . .
P4 W P3 86.774(12) 6 .
P4 W P3 86.774(12) . .
C11 P1 C12 114.05(10) . 6
C11 P1 C12 114.05(10) . .
C12 P1 C12 98.58(15) 6 .
C11 P1 W 53.13(9) . .
C12 P1 W 130.69(8) 6 .
C12 P1 W 130.69(8) . .
C22 P2 C22 94.47(14) 6 .
C22 P2 C21 99.85(10) 6 .
C22 P2 C21 99.84(10) . .
C22 P2 W 119.97(7) 6 .
C22 P2 W 119.97(7) . .
C21 P2 W 118.04(10) . .
C31 P3 C32 103.47(13) . 6
C31 P3 C32 103.47(13) . .
C32 P3 C32 94.20(18) 6 .
C31 P3 W 114.98(12) . .
C32 P3 W 118.78(9) 6 .
C32 P3 W 118.78(9) . .
C41 P4 C43 101.87(10) . .
C41 P4 C42 99.17(10) . .
C43 P4 C42 97.83(10) . .
C41 P4 W 120.04(7) . .
C43 P4 W 114.45(7) . .
C42 P4 W 119.70(7) . .
P1 C11 W 82.11(12) . .

loop_
_geom_bond_atom_site_label_1
_geom_bond_atom_site_label_2
_geom_bond_distance
_geom_bond_site_symmetry_2
W H1 1.72(3) .
W C11 1.978(3) .
W P1 2.4489(9) .
W P2 2.4556(9) .
W P4 2.5049(8) 6
W P4 2.5049(8) .
W P3 2.5361(9) .
P1 C11 1.741(3) .
P1 C12 1.826(2) 6
P1 C12 1.826(2) .
P2 C22 1.835(2) 6
P2 C22 1.835(2) .
P2 C21 1.837(3) .
P3 C31 1.797(3) .
P3 C32 1.833(2) 6
P3 C32 1.833(2) .
P4 C41 1.834(2) .
P4 C43 1.835(2) .
P4 C42 1.844(2) .
